data_2216593
loop_
_publ_author_name
'Wei Wang'
'Hao Luo'
'Fang Li'
'Sai Bi'

_publ_section_title
;
 1-(4-Methoxyphenyl)-3-(1<i>H</i>-1,2,4-triazol-1-yl)propan-1-one
;
_journal_coeditor_code IS2231
_journal_issue 12
_journal_name_full 'Acta Crystallographica Section E'
_journal_page_first o4639
_journal_page_last o4639
_journal_paper_doi 10.1107/S160053680705564X
_journal_volume 63
_journal_year 2007
_chemical_formula_iupac 'C12 H13 N3 O2'
_chemical_formula_moiety 'C12 H13 N3 O2'
_chemical_formula_sum 'C12 H13 N3 O2'
_chemical_formula_weight 231.25
_chemical_name_systematic
;
1-(4-Methoxyphenyl)-3-(1H-1,2,4-triazol-1-yl)propan-1-one
;
_space_group_IT_number 14
_symmetry_cell_setting monoclinic
_symmetry_space_group_name_Hall '-P 2ybc'
_symmetry_space_group_name_H-M 'P 1 21/c 1'
_atom_sites_solution_hydrogens geom
_atom_sites_solution_primary direct
_atom_sites_solution_secondary difmap
_audit_creation_method SHELXL-97
_cell_angle_alpha 90.00
_cell_angle_beta 92.542(4)
_cell_angle_gamma 90.00
_cell_formula_units_Z 4
_cell_length_a 12.382(3)
_cell_length_b 9.852(3)
_cell_length_c 9.481(2)
_cell_measurement_reflns_used 1736
_cell_measurement_temperature 293(2)
_cell_measurement_theta_max 23.52
_cell_measurement_theta_min 2.64
_cell_volume 1155.4(5)
_computing_cell_refinement 'SAINT (Siemens, 1996)'
_computing_data_collection 'SMART (Siemens, 1996)'
_computing_data_reduction 'SAINT (Siemens, 1996)'
_computing_molecular_graphics 'SHELXTL (Sheldrick, 1997b)'
_computing_publication_material
;
SHELXTL (Sheldrick, 1997b), PARST (Nardelli, 1995) and PLATON
(Spek, 2003)
;
_computing_structure_refinement 'SHELXL97 (Sheldrick, 1997a)'
_computing_structure_solution 'SHELXS97 (Sheldrick, 1997a)'
_diffrn_ambient_temperature 293(2)
_diffrn_detector_area_resol_mean 8.33
_diffrn_measured_fraction_theta_full 0.993
_diffrn_measured_fraction_theta_max 0.993
_diffrn_measurement_device_type
;
Siemens SMART 1000 CCD area-detector diffractometer
;
_diffrn_measurement_method '\w scans'
_diffrn_radiation_monochromator graphite
_diffrn_radiation_source 'fine-focus sealed tube'
_diffrn_radiation_type MoK\a
_diffrn_radiation_wavelength 0.71073
_diffrn_reflns_av_R_equivalents 0.0284
_diffrn_reflns_av_sigmaI/netI 0.0309
_diffrn_reflns_limit_h_max 12
_diffrn_reflns_limit_h_min -15
_diffrn_reflns_limit_k_max 12
_diffrn_reflns_limit_k_min -10
_diffrn_reflns_limit_l_max 11
_diffrn_reflns_limit_l_min -11
_diffrn_reflns_number 6301
_diffrn_reflns_theta_full 26.11
_diffrn_reflns_theta_max 26.11
_diffrn_reflns_theta_min 1.65
_diffrn_standards_number 0
_exptl_absorpt_coefficient_mu 0.093
_exptl_absorpt_correction_T_max 0.9861
_exptl_absorpt_correction_T_min 0.9671
_exptl_absorpt_correction_type multi-scan
_exptl_absorpt_process_details '(<i>SADABS</i>; Sheldrick, 1996)'
_exptl_crystal_colour colourless
_exptl_crystal_density_diffrn 1.329
_exptl_crystal_density_method 'not measured'
_exptl_crystal_description block
_exptl_crystal_F_000 488
_exptl_crystal_size_max 0.36
_exptl_crystal_size_mid 0.20
_exptl_crystal_size_min 0.15
_refine_diff_density_max 0.177
_refine_diff_density_min -0.199
_refine_ls_extinction_method none
_refine_ls_goodness_of_fit_ref 1.034
_refine_ls_hydrogen_treatment constr
_refine_ls_matrix_type full
_refine_ls_number_parameters 154
_refine_ls_number_reflns 2284
_refine_ls_number_restraints 0
_refine_ls_restrained_S_all 1.034
_refine_ls_R_factor_all 0.0669
_refine_ls_R_factor_gt 0.0481
_refine_ls_shift/su_max 0.000
_refine_ls_shift/su_mean 0.000
_refine_ls_structure_factor_coef Fsqd
_refine_ls_weighting_details 'calc w=1/[\s^2^(Fo^2^)+(0.0765P)^2^+0.0537P] where P=(Fo^2^+2Fc^2^)/3'
_refine_ls_weighting_scheme calc
_refine_ls_wR_factor_gt 0.1242
_refine_ls_wR_factor_ref 0.1375
_reflns_number_gt 1676
_reflns_number_total 2284
_reflns_threshold_expression I>2\s(I)
_cod_data_source_file is2231.cif
_cod_data_source_block I
_cod_depositor_comments
;
The following automatic conversions were performed:
'_symmetry_cell_setting' value 'Monoclinic' changed to 'monoclinic'
according to '/home/saulius/struct/CIF-dictionaries/cif_core.dic'
dictionary named 'cif_core.dic' version 2.4.1 from 2010-06-29.

Automatic conversion script
Id: cif_fix_enum 1527 2010-12-29 10:47:43Z saulius 

The following automatic conversions were performed:

'_symmetry_cell_setting' value 'Monoclinic' changed to 'monoclinic'
according to /home/saulius/struct/CIF-dictionaries/cif_core.dic
dictionary named 'cif_core.dic' version 2.4.1 from 2010-06-29.

Automatic conversion script
Id: cif_fix_values 1715 2011-07-08 13:25:40Z adriana 
;
_cod_original_sg_symbol_H-M 'P 21/c'
_cod_database_code 2216593
_cod_database_fobs_code 2216593

loop_
_symmetry_equiv_pos_as_xyz
'x, y, z'
'-x, y+1/2, -z+1/2'
'-x, -y, -z'
'x, -y-1/2, z-1/2'

loop_
_atom_site_type_symbol
_atom_site_label
_atom_site_fract_x
_atom_site_fract_y
_atom_site_fract_z
_atom_site_U_iso_or_equiv
_atom_site_adp_type
_atom_site_calc_flag
_atom_site_refinement_flags
_atom_site_occupancy
O O2 0.82431(11) 0.39787(12) 0.08465(14) 0.0690(4) Uani d . 1
N N1 1.04168(12) 0.22834(13) 0.08435(14) 0.0514(4) Uani d . 1
C C7 0.79559(14) 0.28218(16) 0.11083(17) 0.0500(4) Uani d . 1
C C6 0.70459(14) 0.25647(15) 0.20236(17) 0.0469(4) Uani d . 1
N N3 1.16341(13) 0.32367(15) 0.22615(18) 0.0647(5) Uani d . 1
O O1 0.44700(12) 0.18628(13) 0.45845(15) 0.0701(4) Uani d . 1
N N2 1.08202(14) 0.12623(15) 0.16777(16) 0.0628(5) Uani d . 1
C C1 0.63630(15) 0.36228(16) 0.2358(2) 0.0561(5) Uani d . 1
H H1A 0.6490 0.4482 0.1995 0.067 Uiso calc R 1
C C3 0.53102(15) 0.21624(17) 0.37627(18) 0.0526(4) Uani d . 1
C C5 0.68374(16) 0.12889(16) 0.26002(18) 0.0532(5) Uani d . 1
H H5A 0.7280 0.0559 0.2395 0.064 Uiso calc R 1
C C4 0.59902(16) 0.10994(16) 0.34628(19) 0.0569(5) Uani d . 1
H H4A 0.5872 0.0247 0.3849 0.068 Uiso calc R 1
C C2 0.55067(16) 0.34386(17) 0.3208(2) 0.0569(5) Uani d . 1
H H2B 0.5060 0.4165 0.3412 0.068 Uiso calc R 1
C C11 1.15354(16) 0.18920(19) 0.2493(2) 0.0602(5) Uani d . 1
H H11A 1.1950 0.1442 0.3189 0.072 Uiso calc R 1
C C10 1.09170(17) 0.34256(17) 0.1218(2) 0.0623(5) Uani d . 1
H H10A 1.0777 0.4262 0.0793 0.075 Uiso calc R 1
C C9 0.95636(16) 0.20091(18) -0.02167(19) 0.0588(5) Uani d . 1
H H9A 0.9785 0.1273 -0.0819 0.071 Uiso calc R 1
H H9B 0.9447 0.2808 -0.0802 0.071 Uiso calc R 1
C C8 0.85212(15) 0.16316(18) 0.04473(19) 0.0569(5) Uani d . 1
H H8A 0.8672 0.0950 0.1168 0.068 Uiso calc R 1
H H8B 0.8037 0.1230 -0.0268 0.068 Uiso calc R 1
C C12 0.38215(19) 0.2934(2) 0.5066(3) 0.0833(7) Uani d . 1
H H12A 0.3267 0.2571 0.5634 0.125 Uiso calc R 1
H H12B 0.3494 0.3405 0.4270 0.125 Uiso calc R 1
H H12C 0.4263 0.3553 0.5620 0.125 Uiso calc R 1

loop_
_atom_site_aniso_label
_atom_site_aniso_U_11
_atom_site_aniso_U_22
_atom_site_aniso_U_33
_atom_site_aniso_U_12
_atom_site_aniso_U_13
_atom_site_aniso_U_23
O2 0.0774(9) 0.0369(7) 0.0937(10) -0.0068(6) 0.0168(8) 0.0069(6)
N1 0.0630(9) 0.0368(7) 0.0553(8) -0.0022(6) 0.0126(7) 0.0020(6)
C7 0.0592(11) 0.0368(9) 0.0533(10) -0.0043(7) -0.0069(8) 0.0030(7)
C6 0.0562(10) 0.0337(8) 0.0499(9) -0.0043(7) -0.0062(8) 0.0012(7)
N3 0.0682(10) 0.0478(9) 0.0784(11) -0.0070(8) 0.0050(9) 0.0021(8)
O1 0.0746(9) 0.0586(8) 0.0787(9) -0.0068(7) 0.0206(7) 0.0039(7)
N2 0.0799(11) 0.0399(8) 0.0690(10) 0.0007(8) 0.0058(9) 0.0031(7)
C1 0.0659(12) 0.0334(9) 0.0689(12) -0.0019(8) 0.0012(10) 0.0075(7)
C3 0.0598(11) 0.0459(10) 0.0517(10) -0.0068(8) -0.0004(9) 0.0003(7)
C5 0.0668(12) 0.0341(9) 0.0585(10) 0.0010(8) 0.0000(9) 0.0013(7)
C4 0.0754(13) 0.0338(9) 0.0618(11) -0.0060(8) 0.0051(10) 0.0075(7)
C2 0.0623(11) 0.0385(9) 0.0700(11) 0.0038(8) 0.0040(10) 0.0015(8)
C11 0.0648(12) 0.0516(11) 0.0649(12) 0.0027(9) 0.0103(10) 0.0027(9)
C10 0.0739(13) 0.0373(9) 0.0761(13) -0.0054(9) 0.0075(11) 0.0060(9)
C9 0.0763(13) 0.0473(10) 0.0533(10) -0.0030(9) 0.0090(9) -0.0025(8)
C8 0.0684(12) 0.0440(10) 0.0583(10) -0.0070(8) 0.0029(9) -0.0035(8)
C12 0.0778(15) 0.0805(16) 0.0932(16) -0.0016(12) 0.0241(13) -0.0031(13)

loop_
_atom_type_symbol
_atom_type_description
_atom_type_scat_dispersion_real
_atom_type_scat_dispersion_imag
_atom_type_scat_source
C C 0.0033 0.0016 'International Tables Vol C Tables 4.2.6.8 and 6.1.1.4'
H H 0.0000 0.0000 'International Tables Vol C Tables 4.2.6.8 and 6.1.1.4'
N N 0.0061 0.0033 'International Tables Vol C Tables 4.2.6.8 and 6.1.1.4'
O O 0.0106 0.0060 'International Tables Vol C Tables 4.2.6.8 and 6.1.1.4'

loop_
_geom_angle_atom_site_label_1
_geom_angle_atom_site_label_2
_geom_angle_atom_site_label_3
_geom_angle
C10 N1 N2 108.46(16)
C10 N1 C9 131.39(15)
N2 N1 C9 120.14(14)
O2 C7 C6 121.10(16)
O2 C7 C8 119.57(17)
C6 C7 C8 119.31(14)
C1 C6 C5 117.44(17)
C1 C6 C7 119.64(14)
C5 C6 C7 122.92(16)
C10 N3 C11 101.46(15)
C3 O1 C12 118.88(16)
C11 N2 N1 102.39(15)
C2 C1 C6 121.95(16)
C2 C1 H1A 119.0
C6 C1 H1A 119.0
O1 C3 C4 116.25(16)
O1 C3 C2 124.41(17)
C4 C3 C2 119.34(17)
C4 C5 C6 120.97(17)
C4 C5 H5A 119.5
C6 C5 H5A 119.5
C5 C4 C3 120.60(16)
C5 C4 H4A 119.7
C3 C4 H4A 119.7
C1 C2 C3 119.69(17)
C1 C2 H2B 120.2
C3 C2 H2B 120.2
N2 C11 N3 115.72(17)
N2 C11 H11A 122.1
N3 C11 H11A 122.1
N3 C10 N1 111.97(16)
N3 C10 H10A 124.0
N1 C10 H10A 124.0
N1 C9 C8 111.55(14)
N1 C9 H9A 109.3
C8 C9 H9A 109.3
N1 C9 H9B 109.3
C8 C9 H9B 109.3
H9A C9 H9B 108.0
C9 C8 C7 113.67(15)
C9 C8 H8A 108.8
C7 C8 H8A 108.8
C9 C8 H8B 108.8
C7 C8 H8B 108.8
H8A C8 H8B 107.7
O1 C12 H12A 109.5
O1 C12 H12B 109.5
H12A C12 H12B 109.5
O1 C12 H12C 109.5
H12A C12 H12C 109.5
H12B C12 H12C 109.5

loop_
_geom_bond_atom_site_label_1
_geom_bond_atom_site_label_2
_geom_bond_distance
O2 C7 1.2226(19)
N1 C10 1.325(2)
N1 N2 1.3609(19)
N1 C9 1.451(2)
C7 C6 1.474(3)
C7 C8 1.515(2)
C6 C1 1.388(2)
C6 C5 1.399(2)
N3 C10 1.313(2)
N3 C11 1.349(2)
O1 C3 1.360(2)
O1 C12 1.414(3)
N2 C11 1.306(2)
C1 C2 1.372(3)
C1 H1A 0.9300
C3 C4 1.381(2)
C3 C2 1.389(2)
C5 C4 1.371(3)
C5 H5A 0.9300
C4 H4A 0.9300
C2 H2B 0.9300
C11 H11A 0.9300
C10 H10A 0.9300
C9 C8 1.508(3)
C9 H9A 0.9700
C9 H9B 0.9700
C8 H8A 0.9700
C8 H8B 0.9700
C12 H12A 0.9600
C12 H12B 0.9600
C12 H12C 0.9600

loop_
_geom_hbond_atom_site_label_D
_geom_hbond_atom_site_label_H
_geom_hbond_atom_site_label_A
_geom_hbond_site_symmetry_A
_geom_hbond_distance_DH
_geom_hbond_distance_HA
_geom_hbond_distance_DA
_geom_hbond_angle_DHA
C12 H12A Cg1 4_455 0.96 2.95 3.826(3) 152

loop_
_geom_torsion_atom_site_label_1
_geom_torsion_atom_site_label_2
_geom_torsion_atom_site_label_3
_geom_torsion_atom_site_label_4
_geom_torsion
O2 C7 C6 C1 13.5(2)
C8 C7 C6 C1 -164.65(15)
O2 C7 C6 C5 -165.64(16)
C8 C7 C6 C5 16.2(2)
C10 N1 N2 C11 0.14(19)
C9 N1 N2 C11 -178.74(14)
C5 C6 C1 C2 -0.6(3)
C7 C6 C1 C2 -179.81(16)
C12 O1 C3 C4 172.62(17)
C12 O1 C3 C2 -8.3(3)
C1 C6 C5 C4 -0.1(3)
C7 C6 C5 C4 179.08(15)
C6 C5 C4 C3 1.1(3)
O1 C3 C4 C5 177.61(16)
C2 C3 C4 C5 -1.5(3)
C6 C1 C2 C3 0.3(3)
O1 C3 C2 C1 -178.23(16)
C4 C3 C2 C1 0.8(3)
N1 N2 C11 N3 -0.1(2)
C10 N3 C11 N2 0.0(2)
C11 N3 C10 N1 0.1(2)
N2 N1 C10 N3 -0.2(2)
C9 N1 C10 N3 178.53(16)
C10 N1 C9 C8 -111.3(2)
N2 N1 C9 C8 67.3(2)
N1 C9 C8 C7 73.46(19)
O2 C7 C8 C9 13.4(2)
C6 C7 C8 C9 -168.47(14)

loop_
_cod_related_entry_id
_cod_related_entry_database
_cod_related_entry_code
1 ChemSpider 21120337
